data_2004298
loop_
_publ_author_name
'Blake, A. J.'
'Radek, C.'
'Schr\"oder, M.'

_publ_section_title
;
 Redetermination of the Structures of
 1,4,7-Trioxa-10,13-dithiacyclopentadecane and
 1,4,7,10-Tetraoxa-13,16-dithiacyclooctadecane
;
_journal_issue 12
_journal_name_full 'Acta Crystallographica Section C'
_journal_page_first 2668
_journal_page_last 2671
_journal_paper_doi 10.1107/S0108270195008079
_journal_volume 51
_journal_year 1995
_chemical_formula_structural 'C10 H20 O3 S2'
_chemical_formula_sum 'C10 H20 O3 S2'
_chemical_formula_weight 252.38
_chemical_melting_point 325-325K
_chemical_name_common '[15]aneS2O3'
_chemical_name_systematic
;
 1,4,7-trioxa-10,13-dithiacyclopentdecane
;
_space_group_IT_number 2
_symmetry_cell_setting triclinic
_symmetry_space_group_name_Hall '-P 1'
_symmetry_space_group_name_H-M 'P -1'
_audit_creation_method SHELXL
_cell_angle_alpha 80.49(3)
_cell_angle_beta 86.85(3)
_cell_angle_gamma 74.32(2)
_cell_formula_units_Z 2
_cell_length_a 7.213(2)
_cell_length_b 9.102(3)
_cell_length_c 10.080(4)
_cell_measurement_reflns_used 30
_cell_measurement_temperature 150.0(2)
_cell_measurement_theta_max 17
_cell_measurement_theta_min 14
_cell_volume 628.4(4)
_computing_cell_refinement 'Stoe DIF4 (Stoe & Cie, 1990a)'
_computing_data_collection 'Stoe DIF4 (Stoe & Cie, 1990a)'
_computing_data_reduction 'Stoe REDU4 (Stoe & Cie, 1990b)'
_computing_molecular_graphics 'SHELXTL/PC (Sheldrick, 1992)'
_computing_publication_material 'SHELXL-93 (Sheldrick, 1993)'
_computing_structure_refinement 'SHELXL-93 (Sheldrick, 1993)'
_computing_structure_solution 'SHELXS-86 (Sheldrick, 1990)'
_diffrn_ambient_temperature 150.0(2)
_diffrn_measurement_device 'Stoe Stadi-4 four circle diffractometer'
_diffrn_measurement_method '\w-2\q scans with on-line profile fitting (Clegg, 1981)'
_diffrn_radiation_monochromator graphite
_diffrn_radiation_source 'fine-focus sealed tube'
_diffrn_radiation_type MoK\a
_diffrn_radiation_wavelength 0.71073
_diffrn_reflns_av_R_equivalents 0.0127
_diffrn_reflns_av_sigmaI/netI 0.0134
_diffrn_reflns_limit_h_max 8
_diffrn_reflns_limit_h_min -8
_diffrn_reflns_limit_k_max 10
_diffrn_reflns_limit_k_min -10
_diffrn_reflns_limit_l_max 11
_diffrn_reflns_limit_l_min -1
_diffrn_reflns_number 3173
_diffrn_reflns_theta_max 25.05
_diffrn_reflns_theta_min 2.87
_diffrn_standards_decay_% <0.5
_diffrn_standards_interval_time 60
_diffrn_standards_number 3
_exptl_absorpt_coefficient_mu 0.410
_exptl_absorpt_correction_T_max 0.796
_exptl_absorpt_correction_T_min 0.776
_exptl_absorpt_correction_type 'semi-empirical (\y scans)'
_exptl_crystal_colour Colourless
_exptl_crystal_density_diffrn 1.334
_exptl_crystal_density_meas ?
_exptl_crystal_description Block
_exptl_crystal_F_000 272
_exptl_crystal_size_max 0.540
_exptl_crystal_size_mid 0.424
_exptl_crystal_size_min 0.386
_refine_diff_density_max 0.223
_refine_diff_density_min -0.223
_refine_ls_extinction_coef 0.008(2)
_refine_ls_extinction_method 'SHELXL93 (Sheldrick, 1993)'
_refine_ls_goodness_of_fit_all 1.037
_refine_ls_goodness_of_fit_obs 1.032
_refine_ls_hydrogen_treatment refall
_refine_ls_matrix_type full
_refine_ls_number_parameters 217
_refine_ls_number_reflns 2161
_refine_ls_number_restraints 0
_refine_ls_restrained_S_all 1.055
_refine_ls_restrained_S_obs 1.032
_refine_ls_R_factor_all 0.0284
_refine_ls_R_factor_obs 0.0248
_refine_ls_shift/esd_max -0.062
_refine_ls_shift/esd_mean 0.009
_refine_ls_structure_factor_coef Fsqd
_refine_ls_weighting_details 'w = 1/[\s^2^(Fo^2^)+(0.034P)^2^+0.242P] where P=(Fo^2^+2Fc^2^)/3'
_refine_ls_weighting_scheme calc
_refine_ls_wR_factor_all 0.0666
_refine_ls_wR_factor_obs 0.0622
_reflns_number_observed 1998
_reflns_number_total 2173
_reflns_observed_criterion >2sigma(I)
_cod_data_source_file na1189.cif
_cod_data_source_block 15s2o3
_cod_depositor_comments
;
The following automatic conversions were performed:
'_symmetry_cell_setting' value 'Triclinic' changed to 'triclinic'
according to '/home/saulius/struct/CIF-dictionaries/cif_core.dic'
dictionary named 'cif_core.dic' version 2.4.1 from 2010-06-29.

Automatic conversion script
Id: cif_fix_enum 1527 2010-12-29 10:47:43Z saulius 

The following automatic conversions were performed:

'_symmetry_cell_setting' value 'Triclinic' changed to 'triclinic'
according to /home/saulius/struct/CIF-dictionaries/cif_core.dic
dictionary named 'cif_core.dic' version 2.4.1 from 2010-06-29.

Automatic conversion script
Id: cif_fix_values 1715 2011-07-08 13:25:40Z adriana 

The following automatic conversions were performed:

'_exptl_crystal_density_meas' value 'not measured' was changed to '?'
- the value is perceived as not measured.

Automatic conversion script
Id: cif_fix_values 3008 2015-01-20 13:52:24Z robertas 

The following automatic conversions were performed:

'_refine_ls_weighting_scheme' value 'calc w =
1/[\s^2^(Fo^2^)+(0.034P)^2^+0.242P] where P=(Fo^2^+2Fc^2^)/3' was
changed to 'calc'. New tag '_refine_ls_weighting_details' was
created. The value of the new tag was set to 'w =
1/[\s^2^(Fo^2^)+(0.034P)^2^+0.242P] where P=(Fo^2^+2Fc^2^)/3'.

Automatic conversion script
Id: cif_fix_values 3143 2015-03-26 13:38:13Z robertas 
;
_cod_database_code 2004298

loop_
_symmetry_equiv_pos_as_xyz
'x, y, z'
'-x, -y, -z'

loop_
_atom_site_aniso_label
_atom_site_aniso_U_11
_atom_site_aniso_U_22
_atom_site_aniso_U_33
_atom_site_aniso_U_12
_atom_site_aniso_U_13
_atom_site_aniso_U_23
S1 0.0307(2) 0.0238(2) 0.0263(2) -0.01278(15) -0.00467(15) -0.00295(14)
C2 0.0265(7) 0.0244(8) 0.0242(8) -0.0066(6) -0.0005(6) -0.0039(6)
C3 0.0258(7) 0.0246(8) 0.0224(7) -0.0052(6) -0.0005(6) -0.0028(6)
S4 0.0339(2) 0.0245(2) 0.0271(2) -0.0044(2) -0.0071(2) 0.00291(15)
C5 0.0209(7) 0.0345(8) 0.0257(8) -0.0025(6) -0.0004(6) -0.0028(6)
C6 0.0245(7) 0.0361(8) 0.0232(8) -0.0093(6) -0.0047(6) -0.0009(6)
O7 0.0314(5) 0.0269(5) 0.0245(5) -0.0066(4) -0.0082(4) -0.0055(4)
C8 0.0353(8) 0.0318(8) 0.0226(8) -0.0168(7) -0.0015(6) -0.0077(6)
C9 0.0371(8) 0.0251(8) 0.0277(8) -0.0158(6) 0.0018(6) -0.0073(6)
O10 0.0313(5) 0.0211(5) 0.0264(5) -0.0094(4) -0.0012(4) -0.0016(4)
C11 0.0386(8) 0.0181(7) 0.0285(8) -0.0025(6) 0.0029(7) -0.0046(6)
C12 0.0298(8) 0.0254(8) 0.0341(9) 0.0019(6) 0.0008(7) -0.0033(7)
O13 0.0332(6) 0.0209(5) 0.0268(6) -0.0032(4) -0.0034(4) 0.0002(4)
C14 0.0313(8) 0.0214(7) 0.0248(8) -0.0059(6) -0.0039(6) 0.0008(6)
C15 0.0277(8) 0.0248(7) 0.0225(7) -0.0098(6) -0.0023(6) -0.0014(6)

loop_
_atom_site_label
_atom_site_occupancy
_atom_site_fract_x
_atom_site_fract_y
_atom_site_fract_z
_atom_site_U_iso_or_equiv
_atom_site_thermal_displace_type
_atom_site_calc_flag
_atom_site_type_symbol
S1 1 .18663(5) .29927(4) .42663(4) .02580(12) Uani d S
C2 1 -.0442(2) .3556(2) .34327(15) .0250(3) Uani d C
H2A 1 -.097(3) .462(2) .3566(18) .036(5) Uiso d H
H2B 1 -0.124(2) .297(2) .3893(17) .029(4) Uiso d H
C3 1 -.0299(2) .3419(2) .19462(15) .0247(3) Uani d C
H3A 1 .065(2) .3907(19) .1496(17) .029(4) Uiso d H
H3B 1 .004(2) .236(2) .1802(17) .027(4) Uiso d H
S4 1 -0.25167(5) .44147(4) .10653(4) .02969(13) Uani d S
C5 1 -0.4101(2) .3192(2) .1650(2) .0282(3) Uani d C
H5A 1 -0.401(3) .289(2) .262(2) .035(5) Uiso d H
H5B 1 -0.535(3) .386(2) .1460(18) .032(4) Uiso d H
C6 1 -0.3844(2) .1795(2) .0978(2) .0279(3) Uani d C
H6A 1 -0.501(3) .142(2) .1088(17) .033(4) Uiso d H
H6B 1 -0.359(2) .2026(19) .0022(18) .028(4) Uiso d H
O7 1 -0.23096(15) .05757(12) .15869(10) .0273(2) Uani d O
C8 1 -0.1928(2) -.0734(2) .0916(2) .0279(3) Uani d C
H8A 1 -0.133(2) -.0527(19) .0073(18) .027(4) Uiso d H
H8B 1 -0.315(3) -.097(2) .0748(18) .036(5) Uiso d H
C9 1 -.0694(2) -0.2113(2) .1773(2) .0282(3) Uani d C
H9A 1 -0.138(2) -0.2361(19) .2615(18) .029(4) Uiso d H
H9B 1 -.043(2) -0.300(2) .1303(18) .030(4) Uiso d H
O10 1 .10615(14) -0.18137(11) .20627(10) .0260(2) Uani d O
C11 1 .2260(2) -0.3097(2) .2888(2) .0294(3) Uani d C
H11A 1 .275(3) -0.394(2) .2387(19) .039(5) Uiso d H
H11B 1 .151(2) -0.3454(19) .3664(18) .030(4) Uiso d H
C12 1 .3903(2) -0.2640(2) .3404(2) .0318(4) Uani d C
H12A 1 .478(3) -0.357(2) .3882(18) .034(4) Uiso d H
H12B 1 .457(3) -0.219(2) .2656(19) .034(4) Uiso d H
O13 1 .33130(15) -0.15984(11) .43535(10) .0281(2) Uani d O
C14 1 .2766(2) -.0015(2) .3743(2) .0264(3) Uani d C
H14A 1 .171(3) .0168(19) .3142(18) .029(4) Uiso d H
H14B 1 .385(2) .0238(18) .3231(17) .024(4) Uiso d H
C15 1 .2199(2) .0954(2) .48507(15) .0247(3) Uani d C
H15A 1 .320(3) .066(2) .5498(19) .033(4) Uiso d H
H15B 1 .107(3) .0816(19) .5291(17) .030(4) Uiso d H

loop_
_atom_type_symbol
_atom_type_description
_atom_type_scat_dispersion_real
_atom_type_scat_dispersion_imag
_atom_type_scat_source
C C 0.0033 0.0016 'International Tables Vol C Tables 4.2.6.8 and 6.1.1.4'
H H 0.0000 0.0000 'International Tables Vol C Tables 4.2.6.8 and 6.1.1.4'
O O 0.0106 0.0060 'International Tables Vol C Tables 4.2.6.8 and 6.1.1.4'
S S 0.1246 0.1234 'International Tables Vol C Tables 4.2.6.8 and 6.1.1.4'

loop_
_geom_angle_atom_site_label_1
_geom_angle_atom_site_label_2
_geom_angle_atom_site_label_3
_geom_angle
_geom_angle_publ_flag
C15 S1 C2 102.97(7) y
C3 C2 S1 113.88(11) y
C2 C3 S4 112.49(11) y
C3 S4 C5 103.27(8) y
C6 C5 S4 115.90(11) y
O7 C6 C5 109.86(12) y
C6 O7 C8 111.61(11) y
O7 C8 C9 109.95(12) y
O10 C9 C8 110.00(12) y
C9 O10 C11 111.40(11) y
O10 C11 C12 110.00(13) y
O13 C12 C11 113.14(13) y
C12 O13 C14 113.24(12) y
O13 C14 C15 107.77(12) y
C14 C15 S1 113.12(10) y

loop_
_geom_bond_atom_site_label_1
_geom_bond_atom_site_label_2
_geom_bond_distance
_geom_bond_publ_flag
S1 C15 1.806(2) y
S1 C2 1.814(2) y
C2 C3 1.520(2) y
C3 S4 1.810(2) y
S4 C5 1.813(2) y
C5 C6 1.502(2) y
C6 O7 1.421(2) y
O7 C8 1.422(2) y
C8 C9 1.496(2) y
C9 O10 1.420(2) y
O10 C11 1.420(2) y
C11 C12 1.501(2) y
C12 O13 1.426(2) y
O13 C14 1.428(2) y
C14 C15 1.507(2) y

loop_
_geom_torsion_atom_site_label_1
_geom_torsion_atom_site_label_2
_geom_torsion_atom_site_label_3
_geom_torsion_atom_site_label_4
_geom_torsion
_geom_torsion_publ_flag
C15 S1 C2 C3 -90.14(12) y
S1 C2 C3 S4 -165.93(8) y
C2 C3 S4 C5 -72.70(12) y
C3 S4 C5 C6 -80.60(13) y
S4 C5 C6 O7 83.07(14) y
C5 C6 O7 C8 -175.80(12) y
C6 O7 C8 C9 -165.27(12) y
O7 C8 C9 O10 -58.7(2) y
C8 C9 O10 C11 179.41(12) y
C9 O10 C11 C12 -168.57(12) y
O10 C11 C12 O13 69.1(2) y
C11 C12 O13 C14 -87.7(2) y
C12 O13 C14 C15 -179.44(12) y
O13 C14 C15 S1 169.94(10) y
C2 S1 C15 C14 75.58(12) y

loop_
_cod_related_entry_id
_cod_related_entry_database
_cod_related_entry_code
1 ChemSpider 10513781
